data_4316808
loop_
_publ_author_name
'Artem M. Abakumov'
'Joke Hadermann'
'Maria Batuk'
'Hans D'Hondt'
'Oleg A. Tyablikov'
'Marina G. Rozova'
'Konstantin V. Pokholok'
'Dmitry S. Filimonov'
'Denis V. Sheptyakov'
'Alexander A. Tsirlin'
'Daniel Niermann'
'Joachim Hemberger'
'Gustaaf Van Tendeloo'
'Evgeny V. Antipov'

_publ_section_title
;
 Slicing the Perovskite Structure with Crystallographic Shear Planes: The
 AnBnO3n-2 Homologous Series
;
_journal_name_full 'Inorganic Chemistry'
_journal_page_first 9508
_journal_page_last 9516
_journal_paper_doi 10.1021/ic101233s
_journal_volume 49
_journal_year 2010
_chemical_formula_moiety 'Ba2.1 Fe4 O13 Pb2.9 Ti1'
_chemical_formula_sum 'Ba2.1 Fe4 O13 Pb2.9 Ti'
_chemical_formula_weight 1368.5
_chemical_name_systematic ' ?'
_space_group_IT_number 65
_symmetry_cell_setting orthorhombic
_symmetry_space_group_name_Hall '-A 2 2'
_symmetry_space_group_name_H-M 'A m m m'
_cell_angle_alpha 90
_cell_angle_beta 90
_cell_angle_gamma 90
_cell_formula_units_Z 2
_cell_length_a 5.7687(2)
_cell_length_b 4.0048(1)
_cell_length_c 26.9236(8)
_cell_measurement_temperature 550
_cell_volume 622.00(3)
_computing_publication_material '(Jana2000; Petricek and Dusek, 2000)'
_computing_structure_refinement '(Jana2000; Petricek and Dusek, 2000)'
_diffrn_ambient_temperature 550
_diffrn_radiation_probe neutron
_diffrn_radiation_type neutron
_diffrn_radiation_wavelength 1.494
_exptl_absorpt_coefficient_mu 0.005
_exptl_absorpt_process_details '(Jana2000; Petricek, Dusek & Palatinus, 2000)'
_exptl_crystal_density_diffrn 7.305
_exptl_crystal_F_000 1171
_pd_instr_location ' ?'
_pd_meas_2theta_range_inc 0.05
_pd_meas_2theta_range_max 164.900
_pd_meas_2theta_range_min 4.050
_pd_meas_number_of_points 3218
_pd_proc_2theta_range_inc 0.05
_pd_proc_2theta_range_max 164.85
_pd_proc_2theta_range_min 4.95
_pd_proc_ls_background_function '14 Legendre polynoms'
_pd_proc_ls_pref_orient_corr none
_pd_proc_ls_profile_function Pseudo-Voigt
_pd_proc_ls_prof_R_factor 0.0421
_pd_proc_ls_prof_wR_expected 0.0217
_pd_proc_ls_prof_wR_factor 0.0531
_refine_ls_extinction_method none
_refine_ls_goodness_of_fit_all 2.44
_refine_ls_number_parameters 48
_refine_ls_R_factor_all 0.0375
_refine_ls_R_factor_gt 0.0350
_refine_ls_shift/su_max 0.0519
_refine_ls_shift/su_mean 0.0116
_refine_ls_weighting_scheme sigma
_refine_ls_wR_factor_gt 0.0330
_refine_ls_wR_factor_ref 0.0331
_cod_data_source_file ic101233s_si_002_2.cif
_cod_data_source_block (I)
_cod_original_cell_volume 622.00(4)
_cod_original_formula_sum 'Ba2.1 Fe4 O13 Pb2.9 Ti1'
_cod_database_code 4316808
_cod_database_fobs_code 4316808

loop_
_symmetry_equiv_pos_site_id
_symmetry_equiv_pos_as_xyz
1 x,y,z
2 -x,y,z
3 x,-y,z
4 -x,-y,z
5 -x,-y,-z
6 x,-y,-z
7 -x,y,-z
8 x,y,-z
9 x,1/2+y,1/2+z
10 -x,1/2+y,1/2+z
11 x,1/2-y,1/2+z
12 -x,1/2-y,1/2+z
13 -x,1/2-y,1/2-z
14 x,1/2-y,1/2-z
15 -x,1/2+y,1/2-z
16 x,1/2+y,1/2-z

loop_
_atom_site_label
_atom_site_type_symbol
_atom_site_fract_x
_atom_site_fract_y
_atom_site_fract_z
_atom_site_adp_type
_atom_site_U_iso_or_equiv
_atom_site_symmetry_multiplicity
_atom_site_occupancy
_atom_site_calc_flag
_atom_site_refinement_flags
_atom_site_disorder_assembly
_atom_site_disorder_group
Pb1 Pb 0.5 0.5 0.3056(2) Uiso 0.032(1) 4 1 d . . .
Fe1 Fe 0 0 0.2935(2) Uiso 0.026(1) 4 1 d . . .
Fe2 Fe 0.5 0 0.3970(2) Uiso 0.011(1) 4 0.72 d . . .
Fe3 Fe 0 0 0.5 Uiso 0.014(2) 2 0.56 d . . .
Ba1 Ba 0 0 0.0996(3) Uiso 0.041(2) 4 0.7 d . . .
Ba2 Ba 0.5 0.5 0.5 Uiso 0.028(2) 2 0.7 d . . .
O1 O 0.5 0.5 0.3904(2) Uiso 0.032(1) 4 1 d . . .
O2 O 0.239(1) 0 0.4453(2) Uiso 0.028(1) 8 1 d . . .
O3 O 0.2572(8) 0 0.3368(1) Uiso 0.027(1) 8 1 d . . .
O4 O 0.0401(9) 0 0.2195(2) Uiso 0.018(1) 8 0.5 d . . .
O5 O 0 0.5 0.5 Uiso 0.020(2) 2 1 d . . .
Pb11 Pb 0 0 0.0996(3) Uiso 0.041(2) 4 0.3 d . . .
Pb22 Pb 0.5 0.5 0.5 Uiso 0.028(2) 2 0.3 d . . .
Ti22 Ti 0.5 0 0.3970(2) Uiso 0.011(1) 4 0.28 d . . .
Ti33 Ti 0 0 0.5 Uiso 0.014(2) 2 0.44 d . . .

loop_
_atom_type_symbol
_atom_type_scat_length_neutron
_atom_type_scat_source
Pb 9.405 International_Tables_Vol_C
Ba 5.070 International_Tables_Vol_C
Fe 9.450 International_Tables_Vol_C
Ti -3.438 International_Tables_Vol_C
O 5.803 International_Tables_Vol_C

loop_
_geom_angle_atom_site_label_1
_geom_angle_atom_site_label_2
_geom_angle_atom_site_label_3
_geom_angle_site_symmetry_1
_geom_angle_site_symmetry_2
_geom_angle_site_symmetry_3
_geom_angle
_geom_angle_publ_flag
O1 Pb1 O3 . . . 71.06(13) yes
O1 Pb1 O3 . . 1_565 71.06(13) yes
O1 Pb1 O3 . . 2_655 71.06(13) yes
O1 Pb1 O3 . . 2_665 71.06(13) yes
O1 Pb1 O4 . . 13_555 102.38(12) yes
O1 Pb1 O4 . . 13_655 104.41(14) yes
O1 Pb1 O4 . . 14_555 104.41(14) yes
O1 Pb1 O4 . . 14_655 102.38(12) yes
O3 Pb1 O3 . . 1_565 101.60(14) yes
O3 Pb1 O3 . . 2_655 65.65(13) yes
O3 Pb1 O3 . . 2_665 142.1(2) yes
O3 Pb1 O4 . . 13_555 62.51(10) yes
O3 Pb1 O4 . . 13_655 127.27(9) yes
O3 Pb1 O4 . . 14_555 63.51(11) yes
O3 Pb1 O4 . . 14_655 126.77(9) yes
O3 Pb1 O3 1_565 . . 101.60(14) yes
O3 Pb1 O3 1_565 . 2_655 142.1(2) yes
O3 Pb1 O3 1_565 . 2_665 65.65(13) yes
O3 Pb1 O4 1_565 . 13_555 62.51(10) yes
O3 Pb1 O4 1_565 . 13_655 127.27(9) yes
O3 Pb1 O4 1_565 . 14_555 63.51(11) yes
O3 Pb1 O4 1_565 . 14_655 126.77(9) yes
O3 Pb1 O3 2_655 . . 65.65(13) yes
O3 Pb1 O3 2_655 . 1_565 142.1(2) yes
O3 Pb1 O3 2_655 . 2_665 101.60(14) yes
O3 Pb1 O4 2_655 . 13_555 126.77(9) yes
O3 Pb1 O4 2_655 . 13_655 63.51(11) yes
O3 Pb1 O4 2_655 . 14_555 127.27(9) yes
O3 Pb1 O4 2_655 . 14_655 62.51(10) yes
O3 Pb1 O3 2_665 . . 142.1(2) yes
O3 Pb1 O3 2_665 . 1_565 65.65(13) yes
O3 Pb1 O3 2_665 . 2_655 101.60(14) yes
O3 Pb1 O4 2_665 . 13_555 126.77(9) yes
O3 Pb1 O4 2_665 . 13_655 63.51(11) yes
O3 Pb1 O4 2_665 . 14_555 127.27(9) yes
O3 Pb1 O4 2_665 . 14_655 62.51(10) yes
O4 Pb1 O4 13_555 . 13_655 153.2(2) yes
O4 Pb1 O4 13_555 . 14_555 2.02(13) yes
O4 Pb1 O4 13_555 . 14_655 155.5(2) yes
O4 Pb1 O4 13_655 . 13_555 153.2(2) yes
O4 Pb1 O4 13_655 . 14_555 151.2(2) yes
O4 Pb1 O4 13_655 . 14_655 2.02(13) yes
O4 Pb1 O4 14_555 . 13_555 2.02(13) yes
O4 Pb1 O4 14_555 . 13_655 151.2(2) yes
O4 Pb1 O4 14_555 . 14_655 153.2(2) yes
O4 Pb1 O4 14_655 . 13_555 155.5(2) yes
O4 Pb1 O4 14_655 . 13_655 2.02(13) yes
O4 Pb1 O4 14_655 . 14_555 153.2(2) yes
O3 Fe1 O3 . . 2_555 103.4(3) yes
O3 Fe1 O4 . . . 121.5(2) yes
O3 Fe1 O4 . . 13_545 101.23(15) yes
O3 Fe1 O4 . . 13_555 101.23(15) yes
O3 Fe1 O4 . . 2_555 134.8(2) yes
O3 Fe1 O4 . . 14_545 90.96(15) yes
O3 Fe1 O4 . . 14_555 90.96(15) yes
O3 Fe1 O3 2_555 . . 103.4(3) yes
O3 Fe1 O4 2_555 . . 134.8(2) yes
O3 Fe1 O4 2_555 . 13_545 90.96(15) yes
O3 Fe1 O4 2_555 . 13_555 90.96(15) yes
O3 Fe1 O4 2_555 . 2_555 121.5(2) yes
O3 Fe1 O4 2_555 . 14_545 101.23(15) yes
O3 Fe1 O4 2_555 . 14_555 101.23(15) yes
O4 Fe1 O4 . . 13_545 81.0(2) yes
O4 Fe1 O4 . . 13_555 81.0(2) yes
O4 Fe1 O4 . . 2_555 13.3(2) yes
O4 Fe1 O4 . . 14_545 79.30(18) yes
O4 Fe1 O4 . . 14_555 79.30(18) yes
O4 Fe1 O4 13_545 . . 81.0(2) yes
O4 Fe1 O4 13_545 . 13_555 156.2(3) yes
O4 Fe1 O4 13_545 . 2_555 79.30(18) yes
O4 Fe1 O4 13_545 . 14_545 13.0(2) yes
O4 Fe1 O4 13_545 . 14_555 159.9(3) yes
O4 Fe1 O4 13_555 . . 81.0(2) yes
O4 Fe1 O4 13_555 . 13_545 156.2(3) yes
O4 Fe1 O4 13_555 . 2_555 79.30(18) yes
O4 Fe1 O4 13_555 . 14_545 159.9(3) yes
O4 Fe1 O4 13_555 . 14_555 13.0(2) yes
O4 Fe1 O4 2_555 . . 13.3(2) yes
O4 Fe1 O4 2_555 . 13_545 79.30(18) yes
O4 Fe1 O4 2_555 . 13_555 79.30(18) yes
O4 Fe1 O4 2_555 . 14_545 81.0(2) yes
O4 Fe1 O4 2_555 . 14_555 81.0(2) yes
O4 Fe1 O4 14_545 . . 79.30(18) yes
O4 Fe1 O4 14_545 . 13_545 13.0(2) yes
O4 Fe1 O4 14_545 . 13_555 159.9(3) yes
O4 Fe1 O4 14_545 . 2_555 81.0(2) yes
O4 Fe1 O4 14_545 . 14_555 156.2(3) yes
O4 Fe1 O4 14_555 . . 79.30(18) yes
O4 Fe1 O4 14_555 . 13_545 159.9(3) yes
O4 Fe1 O4 14_555 . 13_555 13.0(2) yes
O4 Fe1 O4 14_555 . 2_555 81.0(2) yes
O4 Fe1 O4 14_555 . 14_545 156.2(3) yes
O1 Fe2 O1 1_545 . . 169.9(4) yes
O1 Fe2 O2 1_545 . . 93.31(14) yes
O1 Fe2 O2 1_545 . 2_655 93.31(14) yes
O1 Fe2 O3 1_545 . . 86.17(17) yes
O1 Fe2 O3 1_545 . 2_655 86.17(17) yes
O1 Fe2 O1 . . 1_545 169.9(4) yes
O1 Fe2 O2 . . . 93.31(14) yes
O1 Fe2 O2 . . 2_655 93.31(14) yes
O1 Fe2 O3 . . . 86.17(17) yes
O1 Fe2 O3 . . 2_655 86.17(17) yes
O2 Fe2 O2 . . 2_655 98.6(3) yes
O2 Fe2 O3 . . . 89.8(2) yes
O2 Fe2 O3 . . 2_655 171.7(3) yes
O2 Fe2 O2 2_655 . . 98.6(3) yes
O2 Fe2 O3 2_655 . . 171.7(3) yes
O2 Fe2 O3 2_655 . 2_655 89.8(2) yes
O3 Fe2 O3 . . 2_655 81.9(2) yes
O3 Fe2 O3 2_655 . . 81.9(2) yes
O2 Fe3 O2 . . 5_556 180 yes
O2 Fe3 O2 . . 2_555 86.0(2) yes
O2 Fe3 O2 . . 6_556 94.0(2) yes
O2 Fe3 O5 . . 1_545 90 yes
O2 Fe3 O5 . . . 90 yes
O2 Fe3 O2 5_556 . . 180 yes
O2 Fe3 O2 5_556 . 2_555 94.0(2) yes
O2 Fe3 O2 5_556 . 6_556 86.0(2) yes
O2 Fe3 O5 5_556 . 1_545 90 yes
O2 Fe3 O5 5_556 . . 90 yes
O2 Fe3 O2 2_555 . . 86.0(2) yes
O2 Fe3 O2 2_555 . 5_556 94.0(2) yes
O2 Fe3 O2 2_555 . 6_556 180 yes
O2 Fe3 O5 2_555 . 1_545 90 yes
O2 Fe3 O5 2_555 . . 90 yes
O2 Fe3 O2 6_556 . . 94.0(2) yes
O2 Fe3 O2 6_556 . 5_556 86.0(2) yes
O2 Fe3 O2 6_556 . 2_555 180 yes
O2 Fe3 O5 6_556 . 1_545 90 yes
O2 Fe3 O5 6_556 . . 90 yes
O5 Fe3 O5 1_545 . . 180 yes
O5 Fe3 O5 . . 1_545 180 yes
O1 Ba1 O1 13_555 . 13_655 169.3(3) yes
O1 Ba1 O2 13_555 . 13_545 62.30(15) yes
O1 Ba1 O2 13_555 . 13_555 62.30(15) yes
O1 Ba1 O2 13_555 . 14_545 123.16(17) yes
O1 Ba1 O2 13_555 . 14_555 123.16(17) yes
O1 Ba1 O3 13_555 . 13_545 57.24(12) yes
O1 Ba1 O3 13_555 . 13_555 57.24(12) yes
O1 Ba1 O3 13_555 . 14_545 115.87(19) yes
O1 Ba1 O3 13_555 . 14_555 115.87(19) yes
O1 Ba1 O4 13_555 . . 88.9(2) yes
O1 Ba1 O4 13_555 . 2_555 80.6(2) yes
O1 Ba1 O5 13_555 . 9_544 95.33(18) yes
O1 Ba1 O1 13_655 . 13_555 169.3(3) yes
O1 Ba1 O2 13_655 . 13_545 123.16(17) yes
O1 Ba1 O2 13_655 . 13_555 123.16(17) yes
O1 Ba1 O2 13_655 . 14_545 62.30(15) yes
O1 Ba1 O2 13_655 . 14_555 62.30(15) yes
O1 Ba1 O3 13_655 . 13_545 115.87(19) yes
O1 Ba1 O3 13_655 . 13_555 115.87(19) yes
O1 Ba1 O3 13_655 . 14_545 57.24(12) yes
O1 Ba1 O3 13_655 . 14_555 57.24(12) yes
O1 Ba1 O4 13_655 . . 80.6(2) yes
O1 Ba1 O4 13_655 . 2_555 88.9(2) yes
O1 Ba1 O5 13_655 . 9_544 95.33(18) yes
O2 Ba1 O2 13_545 . 13_555 95.2(2) yes
O2 Ba1 O2 13_545 . 14_545 60.9(2) yes
O2 Ba1 O2 13_545 . 14_555 127.1(3) yes
O2 Ba1 O3 13_545 . 13_545 61.02(12) yes
O2 Ba1 O3 13_545 . 13_555 119.43(16) yes
O2 Ba1 O3 13_545 . 14_545 90.74(11) yes
O2 Ba1 O3 13_545 . 14_555 171.7(3) yes
O2 Ba1 O4 13_545 . . 118.64(18) yes
O2 Ba1 O4 13_545 . 2_555 114.13(18) yes
O2 Ba1 O5 13_545 . 9_544 63.57(17) yes
O2 Ba1 O2 13_555 . 13_545 95.2(2) yes
O2 Ba1 O2 13_555 . 14_545 127.1(3) yes
O2 Ba1 O2 13_555 . 14_555 60.9(2) yes
O2 Ba1 O3 13_555 . 13_545 119.43(16) yes
O2 Ba1 O3 13_555 . 13_555 61.02(12) yes
O2 Ba1 O3 13_555 . 14_545 171.7(3) yes
O2 Ba1 O3 13_555 . 14_555 90.74(11) yes
O2 Ba1 O4 13_555 . . 118.64(18) yes
O2 Ba1 O4 13_555 . 2_555 114.13(18) yes
O2 Ba1 O5 13_555 . 9_544 63.57(17) yes
O2 Ba1 O2 14_545 . 13_545 60.9(2) yes
O2 Ba1 O2 14_545 . 13_555 127.1(3) yes
O2 Ba1 O2 14_545 . 14_555 95.2(2) yes
O2 Ba1 O3 14_545 . 13_545 90.74(11) yes
O2 Ba1 O3 14_545 . 13_555 171.7(3) yes
O2 Ba1 O3 14_545 . 14_545 61.02(12) yes
O2 Ba1 O3 14_545 . 14_555 119.43(16) yes
O2 Ba1 O4 14_545 . . 114.13(18) yes
O2 Ba1 O4 14_545 . 2_555 118.64(18) yes
O2 Ba1 O5 14_545 . 9_544 63.57(17) yes
O2 Ba1 O2 14_555 . 13_545 127.1(3) yes
O2 Ba1 O2 14_555 . 13_555 60.9(2) yes
O2 Ba1 O2 14_555 . 14_545 95.2(2) yes
O2 Ba1 O3 14_555 . 13_545 171.7(3) yes
O2 Ba1 O3 14_555 . 13_555 90.74(11) yes
O2 Ba1 O3 14_555 . 14_545 119.43(16) yes
O2 Ba1 O3 14_555 . 14_555 61.02(12) yes
O2 Ba1 O4 14_555 . . 114.13(18) yes
O2 Ba1 O4 14_555 . 2_555 118.64(18) yes
O2 Ba1 O5 14_555 . 9_544 63.57(17) yes
O3 Ba1 O3 13_545 . 13_555 83.01(16) yes
O3 Ba1 O3 13_545 . 14_545 58.77(14) yes
O3 Ba1 O3 13_545 . 14_555 110.9(2) yes
O3 Ba1 O4 13_545 . . 57.87(15) yes
O3 Ba1 O4 13_545 . 2_555 53.13(14) yes
O3 Ba1 O5 13_545 . 9_544 124.56(13) yes
O3 Ba1 O3 13_555 . 13_545 83.01(16) yes
O3 Ba1 O3 13_555 . 14_545 110.9(2) yes
O3 Ba1 O3 13_555 . 14_555 58.77(14) yes
O3 Ba1 O4 13_555 . . 57.87(15) yes
O3 Ba1 O4 13_555 . 2_555 53.13(14) yes
O3 Ba1 O5 13_555 . 9_544 124.56(13) yes
O3 Ba1 O3 14_545 . 13_545 58.77(14) yes
O3 Ba1 O3 14_545 . 13_555 110.9(2) yes
O3 Ba1 O3 14_545 . 14_555 83.01(16) yes
O3 Ba1 O4 14_545 . . 53.13(14) yes
O3 Ba1 O4 14_545 . 2_555 57.87(15) yes
O3 Ba1 O5 14_545 . 9_544 124.56(13) yes
O3 Ba1 O3 14_555 . 13_545 110.9(2) yes
O3 Ba1 O3 14_555 . 13_555 58.77(14) yes
O3 Ba1 O3 14_555 . 14_545 83.01(16) yes
O3 Ba1 O4 14_555 . . 53.13(14) yes
O3 Ba1 O4 14_555 . 2_555 57.87(15) yes
O3 Ba1 O5 14_555 . 9_544 124.56(13) yes
O4 Ba1 O4 . . 2_555 8.20(13) yes
O4 Ba1 O5 . . 9_544 175.90(9) yes
O4 Ba1 O4 2_555 . . 8.20(13) yes
O4 Ba1 O5 2_555 . 9_544 175.90(9) yes
O1 Ba2 O1 . . 5_666 180 yes
O1 Ba2 O2 . . . 59.58(9) yes
O1 Ba2 O2 . . 1_565 59.58(9) yes
O1 Ba2 O2 . . 5_656 120.42(9) yes
O1 Ba2 O2 . . 5_666 120.42(9) yes
O1 Ba2 O2 . . 2_655 59.58(9) yes
O1 Ba2 O2 . . 2_665 59.58(9) yes
O1 Ba2 O2 . . 6_556 120.42(9) yes
O1 Ba2 O2 . . 6_566 120.42(9) yes
O1 Ba2 O5 . . . 90 yes
O1 Ba2 O5 . . 1_655 90 yes
O1 Ba2 O1 5_666 . . 180 yes
O1 Ba2 O2 5_666 . . 120.42(9) yes
O1 Ba2 O2 5_666 . 1_565 120.42(9) yes
O1 Ba2 O2 5_666 . 5_656 59.58(9) yes
O1 Ba2 O2 5_666 . 5_666 59.58(9) yes
O1 Ba2 O2 5_666 . 2_655 120.42(9) yes
O1 Ba2 O2 5_666 . 2_665 120.42(9) yes
O1 Ba2 O2 5_666 . 6_556 59.58(9) yes
O1 Ba2 O2 5_666 . 6_566 59.58(9) yes
O1 Ba2 O5 5_666 . . 90 yes
O1 Ba2 O5 5_666 . 1_655 90 yes
O2 Ba2 O2 . . 1_565 87.01(12) yes
O2 Ba2 O2 . . 5_656 92.99(12) yes
O2 Ba2 O2 . . 5_666 180 yes
O2 Ba2 O2 . . 2_655 62.41(17) yes
O2 Ba2 O2 . . 2_665 119.16(13) yes
O2 Ba2 O2 . . 6_556 60.84(13) yes
O2 Ba2 O2 . . 6_566 117.59(17) yes
O2 Ba2 O5 . . . 58.71(12) yes
O2 Ba2 O5 . . 1_655 121.29(12) yes
O2 Ba2 O2 1_565 . . 87.01(12) yes
O2 Ba2 O2 1_565 . 5_656 180 yes
O2 Ba2 O2 1_565 . 5_666 92.99(12) yes
O2 Ba2 O2 1_565 . 2_655 119.16(13) yes
O2 Ba2 O2 1_565 . 2_665 62.41(17) yes
O2 Ba2 O2 1_565 . 6_556 117.59(17) yes
O2 Ba2 O2 1_565 . 6_566 60.84(13) yes
O2 Ba2 O5 1_565 . . 58.71(12) yes
O2 Ba2 O5 1_565 . 1_655 121.29(12) yes
O2 Ba2 O2 5_656 . . 92.99(12) yes
O2 Ba2 O2 5_656 . 1_565 180 yes
O2 Ba2 O2 5_656 . 5_666 87.01(12) yes
O2 Ba2 O2 5_656 . 2_655 60.84(13) yes
O2 Ba2 O2 5_656 . 2_665 117.59(17) yes
O2 Ba2 O2 5_656 . 6_556 62.41(17) yes
O2 Ba2 O2 5_656 . 6_566 119.16(13) yes
O2 Ba2 O5 5_656 . . 121.29(12) yes
O2 Ba2 O5 5_656 . 1_655 58.71(12) yes
O2 Ba2 O2 5_666 . . 180 yes
O2 Ba2 O2 5_666 . 1_565 92.99(12) yes
O2 Ba2 O2 5_666 . 5_656 87.01(12) yes
O2 Ba2 O2 5_666 . 2_655 117.59(17) yes
O2 Ba2 O2 5_666 . 2_665 60.84(13) yes
O2 Ba2 O2 5_666 . 6_556 119.16(13) yes
O2 Ba2 O2 5_666 . 6_566 62.41(17) yes
O2 Ba2 O5 5_666 . . 121.29(12) yes
O2 Ba2 O5 5_666 . 1_655 58.71(12) yes
O2 Ba2 O2 2_655 . . 62.41(17) yes
O2 Ba2 O2 2_655 . 1_565 119.16(13) yes
O2 Ba2 O2 2_655 . 5_656 60.84(13) yes
O2 Ba2 O2 2_655 . 5_666 117.59(17) yes
O2 Ba2 O2 2_655 . 2_665 87.01(12) yes
O2 Ba2 O2 2_655 . 6_556 92.99(12) yes
O2 Ba2 O2 2_655 . 6_566 180 yes
O2 Ba2 O5 2_655 . . 121.29(12) yes
O2 Ba2 O5 2_655 . 1_655 58.71(12) yes
O2 Ba2 O2 2_665 . . 119.16(13) yes
O2 Ba2 O2 2_665 . 1_565 62.41(17) yes
O2 Ba2 O2 2_665 . 5_656 117.59(17) yes
O2 Ba2 O2 2_665 . 5_666 60.84(13) yes
O2 Ba2 O2 2_665 . 2_655 87.01(12) yes
O2 Ba2 O2 2_665 . 6_556 180 yes
O2 Ba2 O2 2_665 . 6_566 92.99(12) yes
O2 Ba2 O5 2_665 . . 121.29(12) yes
O2 Ba2 O5 2_665 . 1_655 58.71(12) yes
O2 Ba2 O2 6_556 . . 60.84(13) yes
O2 Ba2 O2 6_556 . 1_565 117.59(17) yes
O2 Ba2 O2 6_556 . 5_656 62.41(17) yes
O2 Ba2 O2 6_556 . 5_666 119.16(13) yes
O2 Ba2 O2 6_556 . 2_655 92.99(12) yes
O2 Ba2 O2 6_556 . 2_665 180 yes
O2 Ba2 O2 6_556 . 6_566 87.01(12) yes
O2 Ba2 O5 6_556 . . 58.71(12) yes
O2 Ba2 O5 6_556 . 1_655 121.29(12) yes
O2 Ba2 O2 6_566 . . 117.59(17) yes
O2 Ba2 O2 6_566 . 1_565 60.84(13) yes
O2 Ba2 O2 6_566 . 5_656 119.16(13) yes
O2 Ba2 O2 6_566 . 5_666 62.41(17) yes
O2 Ba2 O2 6_566 . 2_655 180 yes
O2 Ba2 O2 6_566 . 2_665 92.99(12) yes
O2 Ba2 O2 6_566 . 6_556 87.01(12) yes
O2 Ba2 O5 6_566 . . 58.71(12) yes
O2 Ba2 O5 6_566 . 1_655 121.29(12) yes
O5 Ba2 O5 . . 1_655 180 yes
O5 Ba2 O5 1_655 . . 180 yes

loop_
_geom_bond_atom_site_label_1
_geom_bond_atom_site_label_2
_geom_bond_site_symmetry_1
_geom_bond_site_symmetry_2
_geom_bond_distance
_geom_bond_publ_flag
Pb1 O1 . . 2.284(7) yes
Pb1 O3 . . 2.585(3) yes
Pb1 O3 . 1_565 2.585(3) yes
Pb1 O3 . 2_655 2.585(3) yes
Pb1 O3 . 2_665 2.585(3) yes
Pb1 O4 . 13_655 2.739(5) yes
Pb1 O4 . 14_555 2.739(5) yes
Fe1 O3 . . 1.883(5) yes
Fe1 O3 . 2_555 1.883(5) yes
Fe1 O4 . . 2.005(7) yes
Fe1 O4 . 13_545 2.0464(13) yes
Fe1 O4 . 13_555 2.0464(13) yes
Fe1 O4 . 2_555 2.005(7) yes
Fe1 O4 . 14_545 2.0464(13) yes
Fe1 O4 . 14_555 2.0464(13) yes
Fe2 O1 . 1_545 2.0101(7) yes
Fe2 O1 . . 2.0101(7) yes
Fe2 O2 . . 1.992(7) yes
Fe2 O2 . 2_655 1.992(7) yes
Fe2 O3 . . 2.144(6) yes
Fe2 O3 . 2_655 2.144(6) yes
Fe3 O2 . . 2.016(6) yes
Fe3 O2 . 5_556 2.016(6) yes
Fe3 O2 . 2_555 2.016(6) yes
Fe3 O2 . 6_556 2.016(6) yes
Fe3 O5 . 1_545 2.0023(1) yes
Fe3 O5 . . 2.0023(1) yes
Ba1 O1 . 13_555 2.8969(9) yes
Ba1 O1 . 13_655 2.8969(9) yes
Ba1 O2 . 13_545 2.715(4) yes
Ba1 O2 . 13_555 2.715(4) yes
Ba1 O2 . 14_545 2.715(4) yes
Ba1 O2 . 14_555 2.715(4) yes
Ba1 O5 . 9_544 2.682(7) yes
Ba2 O1 . . 2.951(6) yes
Ba2 O1 . 5_666 2.951(6) yes
Ba2 O2 . . 2.907(5) yes
Ba2 O2 . 1_565 2.907(5) yes
Ba2 O2 . 5_656 2.907(5) yes
Ba2 O2 . 5_666 2.907(5) yes
Ba2 O2 . 2_655 2.907(5) yes
Ba2 O2 . 2_665 2.907(5) yes
Ba2 O2 . 6_556 2.907(5) yes
Ba2 O2 . 6_566 2.907(5) yes
Ba2 O5 . . 2.8843(1) yes
Ba2 O5 . 1_655 2.8843(1) yes
